data_7032712
loop_
_publ_author_name
'Colmer, Hannah E.'
'Geiger, Robert A.'
'Leto, Domenick F.'
'Wijeratne, Gayan B.'
'Day, Victor W.'
'Jackson, Timothy A.'

_publ_section_title
;
 Geometric and electronic structure of a peroxomanganese(iii) complex
 supported by a scorpionate ligand.
;
_journal_issue 48
_journal_name_full 'Dalton transactions (Cambridge, England : 2003)'
_journal_page_first 17949
_journal_page_last 17963
_journal_paper_doi 10.1039/c4dt02483d
_journal_volume 43
_journal_year 2014
_chemical_formula_sum 'C58 H62 B Mn N6 O5'
_chemical_formula_weight 988.88
_chemical_name_systematic
; 
 ? 
;
_space_group_crystal_system monoclinic
_space_group_IT_number 14
_space_group_name_Hall '-P 2yn'
_space_group_name_H-M_alt 'P 1 21/n 1'
_symmetry_space_group_name_Hall '-P 2yn'
_symmetry_space_group_name_H-M 'P 1 21/n 1'
_atom_sites_solution_hydrogens mixed
_audit_creation_method SHELXL-2013
_cell_angle_alpha 90
_cell_angle_beta 103.572(4)
_cell_angle_gamma 90
_cell_formula_units_Z 4
_cell_length_a 12.928(2)
_cell_length_b 21.642(4)
_cell_length_c 18.633(3)
_cell_measurement_reflns_used 9843
_cell_measurement_temperature 100(2)
_cell_measurement_theta_max 65.35
_cell_measurement_theta_min 4.88
_cell_volume 5067.7(15)
_computing_cell_refinement 'Bruker SAINT'
_computing_data_collection 'Bruker APEX2'
_computing_data_reduction 'Bruker SAINT'
_computing_molecular_graphics 'Bruker SHELXTL'
_computing_publication_material 'Bruker SHELXTL'
_computing_structure_refinement 'SHELXL-2013 (Sheldrick, 2013)'
_computing_structure_solution 'Bruker SHELXTL'
_diffrn_ambient_temperature 100(2)
_diffrn_measured_fraction_theta_full 0.973
_diffrn_measured_fraction_theta_max 0.962
_diffrn_measurement_device_type 'Bruker Platinum 135 CCD'
_diffrn_measurement_method '\f and \w scans'
_diffrn_radiation_type CuK\a
_diffrn_radiation_wavelength 1.54178
_diffrn_reflns_av_R_equivalents 0.0482
_diffrn_reflns_av_unetI/netI 0.0360
_diffrn_reflns_Laue_measured_fraction_full 0.973
_diffrn_reflns_Laue_measured_fraction_max 0.962
_diffrn_reflns_limit_h_max 15
_diffrn_reflns_limit_h_min -15
_diffrn_reflns_limit_k_max 19
_diffrn_reflns_limit_k_min -25
_diffrn_reflns_limit_l_max 21
_diffrn_reflns_limit_l_min -21
_diffrn_reflns_number 45183
_diffrn_reflns_point_group_measured_fraction_full 0.973
_diffrn_reflns_point_group_measured_fraction_max 0.962
_diffrn_reflns_theta_full 66.000
_diffrn_reflns_theta_max 66.515
_diffrn_reflns_theta_min 3.182
_diffrn_source 'Bruker MicroStar microfocus rotating anode'
_exptl_absorpt_coefficient_mu 2.562
_exptl_absorpt_correction_T_max 1.000
_exptl_absorpt_correction_T_min 0.810
_exptl_absorpt_correction_type multi-scan
_exptl_crystal_colour orange
_exptl_crystal_density_diffrn 1.296
_exptl_crystal_description 'Triangular plate'
_exptl_crystal_F_000 2088
_exptl_crystal_size_max 0.230
_exptl_crystal_size_mid 0.200
_exptl_crystal_size_min 0.060
_refine_diff_density_max 0.957
_refine_diff_density_min -0.536
_refine_diff_density_rms 0.064
_refine_ls_extinction_method none
_refine_ls_goodness_of_fit_ref 1.076
_refine_ls_hydrogen_treatment mixed
_refine_ls_matrix_type full
_refine_ls_number_parameters 692
_refine_ls_number_reflns 8594
_refine_ls_number_restraints 30
_refine_ls_restrained_S_all 1.080
_refine_ls_R_factor_all 0.0528
_refine_ls_R_factor_gt 0.0514
_refine_ls_shift/su_max 0.001
_refine_ls_shift/su_mean 0.000
_refine_ls_structure_factor_coef Fsqd
_refine_ls_weighting_details 'w=1/[\s^2^(Fo^2^)+(0.0836P)^2^+4.1372P] where P=(Fo^2^+2Fc^2^)/3'
_refine_ls_weighting_scheme calc
_refine_ls_wR_factor_gt 0.1460
_refine_ls_wR_factor_ref 0.1474
_reflns_Friedel_coverage 0.000
_reflns_number_gt 8198
_reflns_number_total 8594
_reflns_threshold_expression 'I > 2\s(I)'
_cod_data_source_file c4dt02483d2.cif
_cod_data_source_block v58a
_cod_depositor_comments 'Adding full bibliography for 7032711--7032712.cif.'
_cod_original_cell_volume 5067.5(15)
_cod_database_code 7032712
_shelx_space_group_comment
; 
The symmetry employed for this shelxl refinement is uniquely defined 
by the following loop, which should always be used as a source of 
symmetry information in preference to the above space-group names. 
They are only intended as comments. 
;
_shelx_estimated_absorpt_t_min 0.590
_shelx_estimated_absorpt_t_max 0.861
_shelxl_version_number 2013-4

loop_
_space_group_symop_operation_xyz
'x, y, z'
'-x+1/2, y+1/2, -z+1/2'
'-x, -y, -z'
'x-1/2, -y-1/2, z-1/2'

loop_
_atom_site_label
_atom_site_type_symbol
_atom_site_fract_x
_atom_site_fract_y
_atom_site_fract_z
_atom_site_U_iso_or_equiv
_atom_site_adp_type
_atom_site_occupancy
_atom_site_site_symmetry_order
_atom_site_calc_flag
_atom_site_refinement_flags_posn
_atom_site_refinement_flags_adp
_atom_site_refinement_flags_occupancy
_atom_site_disorder_assembly
_atom_site_disorder_group
Mn1 Mn 0.16009(3) 0.26849(2) 0.52998(2) 0.02308(13) Uani 1 1 d . . . . .
B1 B 0.39166(19) 0.24057(11) 0.51065(13) 0.0180(5) Uani 1 1 d . . . . .
H1B H 0.469(2) 0.2283(11) 0.5000(14) 0.022 Uiso 1 1 d . U . . .
O1 O 0.07032(14) 0.27804(8) 0.59429(10) 0.0322(4) Uani 1 1 d . . . . .
O2 O 0.05860(15) 0.32644(9) 0.54054(10) 0.0384(4) Uani 1 1 d . . . . .
N1A N 0.40750(14) 0.28707(8) 0.57458(10) 0.0189(4) Uani 1 1 d . . . . .
N2A N 0.32217(14) 0.31449(8) 0.59429(10) 0.0211(4) Uani 1 1 d . . . . .
N1B N 0.33670(13) 0.18134(8) 0.53070(9) 0.0186(4) Uani 1 1 d . . . . .
N2B N 0.24320(13) 0.18503(8) 0.55345(9) 0.0190(4) Uani 1 1 d . . . . .
N1C N 0.32201(14) 0.26952(8) 0.43948(10) 0.0187(4) Uani 1 1 d . . . . .
N2C N 0.21805(14) 0.28494(8) 0.43597(10) 0.0198(4) Uani 1 1 d . . . . .
C1A C 0.36350(18) 0.35950(10) 0.64245(12) 0.0238(5) Uani 1 1 d . . . . .
C2A C 0.47407(18) 0.36111(10) 0.65300(12) 0.0259(5) Uani 1 1 d . . . . .
H2A H 0.5219 0.3887 0.6839 0.031 Uiso 1 1 calc R U . . .
C3A C 0.49984(17) 0.31479(10) 0.60975(12) 0.0221(5) Uani 1 1 d . . . . .
C4A C 0.3013(2) 0.40111(11) 0.67876(12) 0.0279(5) Uani 1 1 d . . . . .
C5A C 0.2039(2) 0.38588(13) 0.68978(16) 0.0400(6) Uani 1 1 d . . . . .
H5A H 0.1721 0.3475 0.6723 0.048 Uiso 1 1 calc R U . . .
C6A C 0.1512(3) 0.42665(15) 0.72677(19) 0.0507(8) Uani 1 1 d . . . . .
H6A H 0.0832 0.4157 0.7341 0.061 Uiso 1 1 calc R U . . .
C7A C 0.1952(3) 0.48217(14) 0.75272(17) 0.0469(7) Uani 1 1 d . . . . .
H7A H 0.1583 0.5094 0.7779 0.056 Uiso 1 1 calc R U . . .
C8A C 0.2932(2) 0.49813(13) 0.74199(16) 0.0434(7) Uani 1 1 d . . . . .
H8A H 0.3245 0.5365 0.7598 0.052 Uiso 1 1 calc R U . . .
C9A C 0.3462(2) 0.45819(12) 0.70518(15) 0.0384(6) Uani 1 1 d . . . . .
H9A H 0.4139 0.4695 0.6976 0.046 Uiso 1 1 calc R U . . .
C11A C 0.60692(17) 0.29492(11) 0.60382(12) 0.0247(5) Uani 1 1 d . . . . .
C12A C 0.6804(2) 0.33918(13) 0.59305(14) 0.0350(6) Uani 1 1 d . . . . .
H12A H 0.6603 0.3814 0.5872 0.042 Uiso 1 1 calc R U . . .
C13A C 0.7832(2) 0.32134(16) 0.59092(15) 0.0447(7) Uani 1 1 d . . . . .
H13A H 0.8329 0.3516 0.5834 0.054 Uiso 1 1 calc R U . . .
C14A C 0.8136(2) 0.25998(16) 0.59958(16) 0.0446(7) Uani 1 1 d . . . . .
H14A H 0.8840 0.2481 0.5988 0.054 Uiso 1 1 calc R U . . .
C15A C 0.7405(2) 0.21620(14) 0.60933(14) 0.0372(6) Uani 1 1 d . . . . .
H15A H 0.7606 0.1739 0.6146 0.045 Uiso 1 1 calc R U . . .
C16A C 0.63807(19) 0.23318(11) 0.61156(13) 0.0275(5) Uani 1 1 d . . . . .
H16A H 0.5887 0.2025 0.6184 0.033 Uiso 1 1 calc R U . . .
C1B C 0.22092(17) 0.12762(10) 0.57346(11) 0.0205(4) Uani 1 1 d . . . . .
C2B C 0.30025(18) 0.08716(10) 0.56367(12) 0.0240(5) Uani 1 1 d . . . . .
H2B H 0.3043 0.0441 0.5737 0.029 Uiso 1 1 calc R U . . .
C3B C 0.37196(17) 0.12220(10) 0.53648(12) 0.0218(4) Uani 1 1 d . . . . .
C4B C 0.12545(17) 0.11199(10) 0.60048(12) 0.0225(5) Uani 1 1 d . . . . .
C5B C 0.08983(17) 0.14949(11) 0.65079(12) 0.0241(5) Uani 1 1 d . . . . .
H5B H 0.1251 0.1874 0.6664 0.029 Uiso 1 1 calc R U . . .
C6B C 0.00297(18) 0.13169(12) 0.67819(13) 0.0290(5) Uani 1 1 d . . . . .
H6B H -0.0202 0.1572 0.7128 0.035 Uiso 1 1 calc R U . . .
C7B C -0.04984(18) 0.07698(12) 0.65523(14) 0.0316(5) Uani 1 1 d . . . . .
H7B H -0.1094 0.0651 0.6738 0.038 Uiso 1 1 calc R U . . .
C8B C -0.0155(2) 0.03959(12) 0.60504(14) 0.0334(6) Uani 1 1 d . . . . .
H8B H -0.0520 0.0022 0.5889 0.040 Uiso 1 1 calc R U . . .
C9B C 0.07207(19) 0.05664(11) 0.57829(13) 0.0293(5) Uani 1 1 d . . . . .
H9B H 0.0958 0.0304 0.5446 0.035 Uiso 1 1 calc R U . . .
C11B C 0.47175(18) 0.10261(10) 0.51710(14) 0.0258(5) Uani 1 1 d . . . . .
C12B C 0.5447(2) 0.06748(12) 0.56705(16) 0.0349(6) Uani 1 1 d . . . . .
H12B H 0.5289 0.0545 0.6120 0.042 Uiso 1 1 calc R U . . .
C13B C 0.6413(2) 0.05128(13) 0.55134(19) 0.0439(7) Uani 1 1 d . . . . .
H13B H 0.6913 0.0273 0.5856 0.053 Uiso 1 1 calc R U . . .
C14B C 0.6644(2) 0.06996(12) 0.48622(19) 0.0435(7) Uani 1 1 d . . . . .
H14B H 0.7314 0.0600 0.4766 0.052 Uiso 1 1 calc R U . . .
C15B C 0.5913(2) 0.10285(12) 0.43514(17) 0.0382(6) Uani 1 1 d . . . . .
H15B H 0.6068 0.1146 0.3897 0.046 Uiso 1 1 calc R U . . .
C16B C 0.4944(2) 0.11894(11) 0.45007(14) 0.0297(5) Uani 1 1 d . . . . .
H16B H 0.4433 0.1412 0.4144 0.036 Uiso 1 1 calc R U . . .
C1C C 0.17278(17) 0.29771(10) 0.36471(12) 0.0216(4) Uani 1 1 d . . . . .
C2C C 0.24741(18) 0.29049(11) 0.32235(12) 0.0238(5) Uani 1 1 d . . . . .
H2C H 0.2363 0.2963 0.2706 0.029 Uiso 1 1 calc R U . . .
C3C C 0.34129(18) 0.27307(10) 0.37110(12) 0.0216(5) Uani 1 1 d . . . . .
C4C C 0.06081(17) 0.31666(10) 0.33818(12) 0.0234(5) Uani 1 1 d . . . . .
C5C C 0.01254(19) 0.35851(11) 0.37686(13) 0.0296(5) Uani 1 1 d . . . . .
H5C H 0.0516 0.3752 0.4224 0.035 Uiso 1 1 calc R U . . .
C6C C -0.0927(2) 0.37590(13) 0.34891(15) 0.0375(6) Uani 1 1 d . . . . .
H6C H -0.1258 0.4043 0.3754 0.045 Uiso 1 1 calc R U . . .
C7C C -0.1495(2) 0.35172(13) 0.28233(15) 0.0383(6) Uani 1 1 d . . . . .
H7C H -0.2214 0.3638 0.2632 0.046 Uiso 1 1 calc R U . . .
C8C C -0.1020(2) 0.31020(12) 0.24362(14) 0.0348(6) Uani 1 1 d . . . . .
H8C H -0.1413 0.2936 0.1981 0.042 Uiso 1 1 calc R U . . .
C9C C 0.00282(19) 0.29281(12) 0.27130(13) 0.0288(5) Uani 1 1 d . . . . .
H9C H 0.0354 0.2644 0.2445 0.035 Uiso 1 1 calc R U . . .
C11C C 0.44500(19) 0.26232(10) 0.35342(13) 0.0245(5) Uani 1 1 d . . . . .
C12C C 0.53934(19) 0.28637(12) 0.39583(14) 0.0293(5) Uani 1 1 d . . . . .
H12C H 0.5389 0.3092 0.4393 0.035 Uiso 1 1 calc R U . . .
C13C C 0.6345(2) 0.27707(13) 0.37467(16) 0.0364(6) Uani 1 1 d . . . . .
H13C H 0.6990 0.2933 0.4040 0.044 Uiso 1 1 calc R U . . .
C14C C 0.6355(2) 0.24418(14) 0.31093(16) 0.0390(6) Uani 1 1 d . . . . .
H14C H 0.7006 0.2377 0.2968 0.047 Uiso 1 1 calc R U . . .
C15C C 0.5417(2) 0.22082(13) 0.26790(15) 0.0356(6) Uani 1 1 d . . . . .
H15C H 0.5423 0.1989 0.2238 0.043 Uiso 1 1 calc R U . . .
C16C C 0.4467(2) 0.22944(11) 0.28911(13) 0.0289(5) Uani 1 1 d . . . . .
H16C H 0.3825 0.2129 0.2598 0.035 Uiso 1 1 calc R U . . .
O1S O 0.0363(6) 0.2067(3) 0.4525(4) 0.037(4) Uani 0.555(17) 1 d D . P A 1
C1S C 0.0405(11) 0.1565(8) 0.4023(10) 0.064(5) Uani 0.555(17) 1 d D . P A 1
H1SA H 0.0947 0.1256 0.4252 0.077 Uiso 0.555(17) 1 calc R U P A 1
H1SB H 0.0566 0.1718 0.3561 0.077 Uiso 0.555(17) 1 calc R U P A 1
C2S C -0.0713(10) 0.1292(4) 0.3879(8) 0.080(5) Uani 0.555(17) 1 d D . P A 1
H2SA H -0.1080 0.1341 0.3353 0.096 Uiso 0.555(17) 1 calc R U P A 1
H2SB H -0.0678 0.0846 0.4002 0.096 Uiso 0.555(17) 1 calc R U P A 1
C3S C -0.1287(7) 0.1628(6) 0.4349(9) 0.097(6) Uani 0.555(17) 1 d D . P A 1
H3SA H -0.1198 0.1425 0.4836 0.116 Uiso 0.555(17) 1 calc R U P A 1
H3SB H -0.2056 0.1658 0.4112 0.116 Uiso 0.555(17) 1 calc R U P A 1
C4S C -0.0774(7) 0.2244(6) 0.4421(5) 0.044(2) Uani 0.555(17) 1 d D . P A 1
H4SA H -0.0900 0.2473 0.4853 0.053 Uiso 0.555(17) 1 calc R U P A 1
H4SB H -0.1025 0.2496 0.3970 0.053 Uiso 0.555(17) 1 calc R U P A 1
O1S' O 0.0346(7) 0.2086(5) 0.4495(6) 0.050(5) Uani 0.445(17) 1 d D . P A 2
C1S' C 0.0616(10) 0.1609(7) 0.4025(9) 0.030(3) Uani 0.445(17) 1 d D . P A 2
H1SC H 0.0986 0.1262 0.4326 0.037 Uiso 0.445(17) 1 calc R U P A 2
H1SD H 0.1085 0.1776 0.3722 0.037 Uiso 0.445(17) 1 calc R U P A 2
C2S' C -0.0438(6) 0.1393(4) 0.3536(5) 0.037(2) Uani 0.445(17) 1 d D . P A 2
H2SC H -0.0650 0.1648 0.3084 0.044 Uiso 0.445(17) 1 calc R U P A 2
H2SD H -0.0409 0.0953 0.3397 0.044 Uiso 0.445(17) 1 calc R U P A 2
C3S' C -0.1149(10) 0.1488(9) 0.4028(9) 0.113(8) Uani 0.445(17) 1 d D . P A 2
H3SC H -0.1872 0.1589 0.3736 0.136 Uiso 0.445(17) 1 calc R U P A 2
H3SD H -0.1193 0.1105 0.4310 0.136 Uiso 0.445(17) 1 calc R U P A 2
C4S' C -0.0750(9) 0.1990(6) 0.4535(7) 0.044(3) Uani 0.445(17) 1 d D . P A 2
H4SC H -0.1173 0.2370 0.4388 0.053 Uiso 0.445(17) 1 calc R U P A 2
H4SD H -0.0786 0.1879 0.5044 0.053 Uiso 0.445(17) 1 calc R U P A 2
O2S O 0.2497(2) -0.01667(13) 0.27465(15) 0.0713(7) Uani 1 1 d D . . . .
C5S C 0.3164(3) -0.05343(19) 0.2380(2) 0.0698(10) Uani 1 1 d D . . . .
H5SA H 0.2743 -0.0688 0.1899 0.084 Uiso 1 1 calc R U . . .
H5SB H 0.3462 -0.0893 0.2689 0.084 Uiso 1 1 calc R U . . .
C6S C 0.4030(4) -0.0124(2) 0.2269(3) 0.0826(13) Uani 1 1 d D . . . .
H6SA H 0.4074 -0.0124 0.1745 0.099 Uiso 1 1 calc R U . . .
H6SB H 0.4725 -0.0255 0.2581 0.099 Uiso 1 1 calc R U . . .
C7S C 0.3716(3) 0.0514(2) 0.2500(2) 0.0720(11) Uani 1 1 d D . . . .
H7SA H 0.4150 0.0630 0.2993 0.086 Uiso 1 1 calc R U . . .
H7SB H 0.3803 0.0834 0.2138 0.086 Uiso 1 1 calc R U . . .
C8S C 0.2603(3) 0.04412(18) 0.2513(2) 0.0634(9) Uani 1 1 d D . . . .
H8S H 0.2154 0.0495 0.2001 0.076 Uiso 1 1 calc R U . . .
C9S C 0.2204(4) 0.0862(2) 0.3026(2) 0.0827(13) Uani 1 1 d . . . . .
H9SA H 0.1469 0.0753 0.3027 0.124 Uiso 1 1 calc R U . . .
H9SB H 0.2229 0.1291 0.2860 0.124 Uiso 1 1 calc R U . . .
H9SC H 0.2653 0.0819 0.3526 0.124 Uiso 1 1 calc R U . . .
O3S O 0.3358(2) 0.48347(11) 0.44501(13) 0.0611(6) Uani 1 1 d . . . . .
C11S C 0.1963(5) 0.5136(2) 0.5010(3) 0.0922(15) Uani 1 1 d . . . . .
H11D H 0.1497 0.4987 0.5319 0.138 Uiso 1 1 calc R U . . .
H11E H 0.1529 0.5268 0.4530 0.138 Uiso 1 1 calc R U . . .
H11F H 0.2384 0.5486 0.5254 0.138 Uiso 1 1 calc R U . . .
C12S C 0.2678(4) 0.46382(19) 0.4903(2) 0.0712(11) Uani 1 1 d . . . . .
H12D H 0.3113 0.4504 0.5388 0.085 Uiso 1 1 calc R U . . .
H12E H 0.2252 0.4280 0.4669 0.085 Uiso 1 1 calc R U . . .
C13S C 0.4079(3) 0.43704(16) 0.4374(2) 0.0649(10) Uani 1 1 d . . . . .
H13D H 0.3688 0.3992 0.4170 0.078 Uiso 1 1 calc R U . . .
H13E H 0.4543 0.4269 0.4863 0.078 Uiso 1 1 calc R U . . .
C14S C 0.4738(3) 0.4593(2) 0.3868(2) 0.0743(11) Uani 1 1 d . . . . .
H14D H 0.5266 0.4278 0.3830 0.111 Uiso 1 1 calc R U . . .
H14E H 0.5102 0.4975 0.4064 0.111 Uiso 1 1 calc R U . . .
H14F H 0.4278 0.4671 0.3379 0.111 Uiso 1 1 calc R U . . .

loop_
_atom_site_aniso_label
_atom_site_aniso_U_11
_atom_site_aniso_U_22
_atom_site_aniso_U_33
_atom_site_aniso_U_23
_atom_site_aniso_U_13
_atom_site_aniso_U_12
Mn1 0.0194(2) 0.0293(2) 0.0216(2) 0.00193(14) 0.00704(15) 0.00496(13)
B1 0.0142(11) 0.0214(12) 0.0183(12) -0.0006(9) 0.0034(9) 0.0004(9)
O1 0.0294(9) 0.0395(10) 0.0302(9) 0.0014(7) 0.0125(7) 0.0026(7)
O2 0.0394(10) 0.0428(10) 0.0360(10) 0.0079(8) 0.0150(8) 0.0138(8)
N1A 0.0150(9) 0.0227(9) 0.0184(9) -0.0011(7) 0.0028(7) 0.0006(7)
N2A 0.0219(9) 0.0223(9) 0.0199(9) -0.0004(7) 0.0066(7) 0.0027(7)
N1B 0.0150(8) 0.0212(9) 0.0190(9) -0.0016(7) 0.0030(7) 0.0006(7)
N2B 0.0144(8) 0.0222(9) 0.0199(9) -0.0022(7) 0.0031(7) -0.0002(7)
N1C 0.0143(9) 0.0220(9) 0.0191(9) -0.0017(7) 0.0026(7) 0.0008(6)
N2C 0.0155(9) 0.0236(9) 0.0201(9) -0.0011(7) 0.0037(7) 0.0014(7)
C1A 0.0288(12) 0.0208(11) 0.0201(11) -0.0013(8) 0.0020(9) 0.0017(9)
C2A 0.0252(11) 0.0242(11) 0.0243(11) -0.0049(9) -0.0026(9) -0.0023(9)
C3A 0.0193(11) 0.0240(11) 0.0210(11) 0.0001(8) 0.0004(8) -0.0027(8)
C4A 0.0343(13) 0.0266(12) 0.0214(11) -0.0027(9) 0.0037(9) 0.0064(10)
C5A 0.0422(15) 0.0359(14) 0.0458(16) -0.0095(12) 0.0184(13) -0.0037(12)
C6A 0.0511(18) 0.0469(17) 0.064(2) -0.0150(15) 0.0336(16) -0.0030(14)
C7A 0.0593(19) 0.0408(16) 0.0437(16) -0.0115(13) 0.0182(14) 0.0139(14)
C8A 0.0433(16) 0.0343(14) 0.0469(16) -0.0131(12) -0.0008(13) 0.0050(12)
C9A 0.0350(14) 0.0339(14) 0.0421(15) -0.0095(11) 0.0003(11) 0.0025(11)
C11A 0.0169(11) 0.0366(13) 0.0182(11) -0.0034(9) -0.0010(8) -0.0034(9)
C12A 0.0280(13) 0.0441(15) 0.0314(13) -0.0058(11) 0.0043(10) -0.0106(11)
C13A 0.0236(13) 0.073(2) 0.0368(15) -0.0087(14) 0.0063(11) -0.0173(13)
C14A 0.0185(13) 0.081(2) 0.0328(15) -0.0134(14) 0.0022(11) -0.0001(13)
C15A 0.0237(13) 0.0559(16) 0.0275(13) -0.0086(12) -0.0028(10) 0.0096(12)
C16A 0.0206(12) 0.0391(14) 0.0197(11) -0.0025(9) -0.0016(9) 0.0014(9)
C1B 0.0172(10) 0.0240(11) 0.0188(10) -0.0018(8) 0.0011(8) -0.0024(8)
C2B 0.0242(11) 0.0208(11) 0.0269(11) 0.0004(9) 0.0060(9) -0.0003(9)
C3B 0.0204(11) 0.0217(11) 0.0219(11) -0.0023(8) 0.0026(8) 0.0006(8)
C4B 0.0185(10) 0.0258(11) 0.0219(11) 0.0025(9) 0.0021(8) -0.0007(8)
C5B 0.0193(11) 0.0269(11) 0.0249(11) 0.0019(9) 0.0027(9) -0.0013(9)
C6B 0.0219(11) 0.0367(13) 0.0298(12) 0.0035(10) 0.0088(9) 0.0024(10)
C7B 0.0191(11) 0.0405(14) 0.0354(13) 0.0094(11) 0.0066(10) -0.0042(10)
C8B 0.0272(12) 0.0323(13) 0.0378(14) 0.0023(11) 0.0019(10) -0.0107(10)
C9B 0.0286(12) 0.0300(12) 0.0289(12) -0.0019(10) 0.0060(10) -0.0058(10)
C11B 0.0209(11) 0.0190(10) 0.0385(13) -0.0026(9) 0.0087(10) 0.0005(9)
C12B 0.0283(13) 0.0295(13) 0.0455(15) 0.0061(11) 0.0060(11) 0.0049(10)
C13B 0.0264(13) 0.0304(14) 0.072(2) 0.0028(13) 0.0048(13) 0.0094(11)
C14B 0.0262(13) 0.0298(13) 0.079(2) -0.0073(13) 0.0220(14) 0.0020(11)
C15B 0.0384(15) 0.0276(13) 0.0568(17) -0.0082(12) 0.0273(13) -0.0015(11)
C16B 0.0316(13) 0.0242(12) 0.0350(13) -0.0036(10) 0.0111(10) 0.0023(9)
C1C 0.0191(11) 0.0231(11) 0.0206(11) -0.0003(8) 0.0005(9) 0.0010(8)
C2C 0.0233(11) 0.0284(11) 0.0185(11) 0.0012(9) 0.0028(9) 0.0013(9)
C3C 0.0222(11) 0.0233(11) 0.0190(11) -0.0005(8) 0.0040(9) -0.0008(8)
C4C 0.0200(11) 0.0259(11) 0.0228(11) 0.0035(9) 0.0017(9) 0.0013(9)
C5C 0.0262(12) 0.0320(13) 0.0276(12) -0.0025(10) 0.0003(10) 0.0047(10)
C6C 0.0278(13) 0.0392(14) 0.0430(15) -0.0026(12) 0.0030(11) 0.0115(11)
C7C 0.0217(12) 0.0442(15) 0.0421(15) 0.0044(12) -0.0063(11) 0.0065(11)
C8C 0.0293(13) 0.0405(14) 0.0279(13) 0.0007(11) -0.0065(10) 0.0000(11)
C9C 0.0268(12) 0.0346(13) 0.0227(12) 0.0007(10) 0.0007(9) 0.0005(10)
C11C 0.0230(12) 0.0296(12) 0.0225(11) 0.0059(9) 0.0087(9) 0.0034(9)
C12C 0.0235(12) 0.0367(13) 0.0275(12) 0.0042(10) 0.0057(10) -0.0004(10)
C13C 0.0217(12) 0.0490(15) 0.0400(15) 0.0097(12) 0.0103(11) -0.0011(11)
C14C 0.0289(14) 0.0521(16) 0.0416(15) 0.0134(13) 0.0190(12) 0.0082(12)
C15C 0.0377(15) 0.0450(15) 0.0295(13) 0.0060(11) 0.0189(11) 0.0099(12)
C16C 0.0307(13) 0.0342(13) 0.0230(12) 0.0043(9) 0.0082(10) 0.0034(10)
O1S 0.033(6) 0.041(4) 0.037(5) -0.031(4) 0.010(4) -0.018(3)
C1S 0.078(9) 0.056(8) 0.052(7) -0.016(6) 0.005(6) -0.002(6)
C2S 0.097(9) 0.041(4) 0.074(10) 0.011(5) -0.036(8) -0.032(5)
C3S 0.039(4) 0.103(8) 0.131(11) 0.092(8) -0.016(6) -0.020(5)
C4S 0.025(3) 0.067(6) 0.042(4) 0.000(4) 0.010(3) -0.022(4)
O1S' 0.008(6) 0.098(9) 0.042(7) 0.035(6) 0.000(4) -0.001(4)
C1S' 0.036(4) 0.027(5) 0.022(5) 0.000(4) -0.006(4) -0.022(4)
C2S' 0.044(4) 0.030(4) 0.029(4) 0.006(3) -0.008(3) -0.016(3)
C3S' 0.053(7) 0.22(2) 0.071(8) -0.087(11) 0.034(6) -0.066(9)
C4S' 0.029(4) 0.041(6) 0.064(6) 0.000(5) 0.014(4) -0.017(5)
O2S 0.0702(17) 0.0785(18) 0.0656(16) 0.0071(13) 0.0168(13) -0.0165(14)
C5S 0.069(2) 0.074(3) 0.061(2) -0.0155(19) 0.0042(19) 0.004(2)
C6S 0.100(3) 0.082(3) 0.074(3) -0.001(2) 0.037(3) 0.008(3)
C7S 0.063(2) 0.078(3) 0.074(3) 0.002(2) 0.015(2) -0.011(2)
C8S 0.0473(19) 0.066(2) 0.073(2) 0.0143(18) 0.0051(17) -0.0073(16)
C9S 0.071(3) 0.094(3) 0.071(3) -0.013(2) -0.009(2) 0.026(2)
O3S 0.0804(17) 0.0467(13) 0.0523(13) 0.0063(10) 0.0077(12) -0.0029(12)
C11S 0.116(4) 0.091(3) 0.079(3) -0.002(3) 0.041(3) -0.003(3)
C12S 0.093(3) 0.063(2) 0.054(2) 0.0107(17) 0.008(2) -0.017(2)
C13S 0.075(3) 0.0440(18) 0.064(2) 0.0016(16) -0.0077(19) 0.0008(17)
C14S 0.068(3) 0.068(2) 0.078(3) -0.002(2) 0.000(2) 0.000(2)

loop_
_atom_type_symbol
_atom_type_description
_atom_type_scat_dispersion_real
_atom_type_scat_dispersion_imag
_atom_type_scat_source
C C 0.0181 0.0091 'International Tables Vol C Tables 4.2.6.8 and 6.1.1.4'
H H 0.0000 0.0000 'International Tables Vol C Tables 4.2.6.8 and 6.1.1.4'
B B 0.0090 0.0039 'International Tables Vol C Tables 4.2.6.8 and 6.1.1.4'
N N 0.0311 0.0180 'International Tables Vol C Tables 4.2.6.8 and 6.1.1.4'
O O 0.0492 0.0322 'International Tables Vol C Tables 4.2.6.8 and 6.1.1.4'
Mn Mn -0.5299 2.8052 'International Tables Vol C Tables 4.2.6.8 and 6.1.1.4'

loop_
_geom_angle_atom_site_label_1
_geom_angle_atom_site_label_2
_geom_angle_atom_site_label_3
_geom_angle
O2 Mn1 O1 45.25(8)
O2 Mn1 N2C 111.99(8)
O1 Mn1 N2C 156.74(8)
O2 Mn1 N2B 154.17(8)
O1 Mn1 N2B 109.12(7)
N2C Mn1 N2B 93.13(7)
O2 Mn1 O1S 93.09(19)
O1 Mn1 O1S 91.2(2)
N2C Mn1 O1S 84.7(2)
N2B Mn1 O1S 83.0(2)
O2 Mn1 O1S' 92.4(3)
O1 Mn1 O1S' 91.8(3)
N2C Mn1 O1S' 83.6(3)
N2B Mn1 O1S' 84.2(3)
O2 Mn1 N2A 103.00(8)
O1 Mn1 N2A 103.76(7)
N2C Mn1 N2A 84.49(7)
N2B Mn1 N2A 84.69(7)
O1S Mn1 N2A 163.09(18)
O1S' Mn1 N2A 163.2(3)
N1A B1 N1C 110.10(17)
N1A B1 N1B 109.85(17)
N1C B1 N1B 109.43(17)
N1A B1 H1B 109.6(13)
N1C B1 H1B 108.3(13)
N1B B1 H1B 109.5(13)
O2 O1 Mn1 67.14(10)
O1 O2 Mn1 67.61(10)
C3A N1A N2A 110.45(17)
C3A N1A B1 127.25(18)
N2A N1A B1 121.34(17)
C1A N2A N1A 105.79(17)
C1A N2A Mn1 143.55(15)
N1A N2A Mn1 110.62(12)
C3B N1B N2B 109.54(17)
C3B N1B B1 129.38(18)
N2B N1B B1 120.77(16)
C1B N2B N1B 107.01(16)
C1B N2B Mn1 136.08(14)
N1B N2B Mn1 115.53(13)
C3C N1C N2C 109.60(17)
C3C N1C B1 128.95(18)
N2C N1C B1 120.35(17)
C1C N2C N1C 106.91(17)
C1C N2C Mn1 134.58(15)
N1C N2C Mn1 117.29(13)
N2A C1A C2A 110.2(2)
N2A C1A C4A 125.0(2)
C2A C1A C4A 124.8(2)
C3A C2A C1A 106.25(19)
C3A C2A H2A 126.9
C1A C2A H2A 126.9
N1A C3A C2A 107.35(19)
N1A C3A C11A 124.6(2)
C2A C3A C11A 128.0(2)
C5A C4A C9A 118.7(2)
C5A C4A C1A 123.0(2)
C9A C4A C1A 118.3(2)
C4A C5A C6A 119.9(3)
C4A C5A H5A 120.1
C6A C5A H5A 120.1
C7A C6A C5A 121.3(3)
C7A C6A H6A 119.4
C5A C6A H6A 119.4
C6A C7A C8A 119.5(3)
C6A C7A H7A 120.3
C8A C7A H7A 120.3
C7A C8A C9A 119.8(3)
C7A C8A H8A 120.1
C9A C8A H8A 120.1
C8A C9A C4A 120.8(3)
C8A C9A H9A 119.6
C4A C9A H9A 119.6
C16A C11A C12A 118.9(2)
C16A C11A C3A 121.6(2)
C12A C11A C3A 119.5(2)
C13A C12A C11A 120.0(3)
C13A C12A H12A 120.0
C11A C12A H12A 120.0
C14A C13A C12A 120.6(3)
C14A C13A H13A 119.7
C12A C13A H13A 119.7
C15A C14A C13A 119.4(3)
C15A C14A H14A 120.3
C13A C14A H14A 120.3
C14A C15A C16A 120.7(3)
C14A C15A H15A 119.6
C16A C15A H15A 119.6
C15A C16A C11A 120.5(2)
C15A C16A H16A 119.8
C11A C16A H16A 119.8
N2B C1B C2B 109.36(19)
N2B C1B C4B 123.72(19)
C2B C1B C4B 126.9(2)
C3B C2B C1B 106.3(2)
C3B C2B H2B 126.8
C1B C2B H2B 126.8
N1B C3B C2B 107.77(19)
N1B C3B C11B 123.2(2)
C2B C3B C11B 129.0(2)
C9B C4B C5B 118.6(2)
C9B C4B C1B 119.3(2)
C5B C4B C1B 121.9(2)
C6B C5B C4B 120.4(2)
C6B C5B H5B 119.8
C4B C5B H5B 119.8
C7B C6B C5B 120.4(2)
C7B C6B H6B 119.8
C5B C6B H6B 119.8
C6B C7B C8B 119.7(2)
C6B C7B H7B 120.2
C8B C7B H7B 120.2
C7B C8B C9B 120.2(2)
C7B C8B H8B 119.9
C9B C8B H8B 119.9
C8B C9B C4B 120.6(2)
C8B C9B H9B 119.7
C4B C9B H9B 119.7
C12B C11B C16B 119.2(2)
C12B C11B C3B 119.2(2)
C16B C11B C3B 121.6(2)
C11B C12B C13B 120.0(3)
C11B C12B H12B 120.0
C13B C12B H12B 120.0
C14B C13B C12B 120.2(3)
C14B C13B H13B 119.9
C12B C13B H13B 119.9
C15B C14B C13B 120.4(2)
C15B C14B H14B 119.8
C13B C14B H14B 119.8
C14B C15B C16B 119.8(3)
C14B C15B H15B 120.1
C16B C15B H15B 120.1
C15B C16B C11B 120.3(2)
C15B C16B H16B 119.8
C11B C16B H16B 119.8
N2C C1C C2C 109.71(19)
N2C C1C C4C 123.5(2)
C2C C1C C4C 126.7(2)
C3C C2C C1C 106.0(2)
C3C C2C H2C 127.0
C1C C2C H2C 127.0
N1C C3C C2C 107.8(2)
N1C C3C C11C 125.4(2)
C2C C3C C11C 126.8(2)
C5C C4C C9C 119.4(2)
C5C C4C C1C 122.1(2)
C9C C4C C1C 118.5(2)
C6C C5C C4C 120.0(2)
C6C C5C H5C 120.0
C4C C5C H5C 120.0
C7C C6C C5C 119.9(2)
C7C C6C H6C 120.0
C5C C6C H6C 120.0
C8C C7C C6C 120.4(2)
C8C C7C H7C 119.8
C6C C7C H7C 119.8
C7C C8C C9C 119.9(2)
C7C C8C H8C 120.1
C9C C8C H8C 120.1
C8C C9C C4C 120.4(2)
C8C C9C H9C 119.8
C4C C9C H9C 119.8
C12C C11C C16C 119.3(2)
C12C C11C C3C 122.5(2)
C16C C11C C3C 118.1(2)
C11C C12C C13C 120.1(2)
C11C C12C H12C 120.0
C13C C12C H12C 120.0
C14C C13C C12C 120.2(3)
C14C C13C H13C 119.9
C12C C13C H13C 119.9
C15C C14C C13C 120.1(2)
C15C C14C H14C 119.9
C13C C14C H14C 119.9
C14C C15C C16C 120.0(3)
C14C C15C H15C 120.0
C16C C15C H15C 120.0
C15C C16C C11C 120.4(2)
C15C C16C H16C 119.8
C11C C16C H16C 119.8
C1S O1S C4S 107.2(7)
C1S O1S Mn1 135.6(7)
C4S O1S Mn1 116.8(5)
O1S C1S C2S 103.1(8)
O1S C1S H1SA 111.1
C2S C1S H1SA 111.1
O1S C1S H1SB 111.1
C2S C1S H1SB 111.1
H1SA C1S H1SB 109.1
C3S C2S C1S 107.2(7)
C3S C2S H2SA 110.3
C1S C2S H2SA 110.3
C3S C2S H2SB 110.3
C1S C2S H2SB 110.3
H2SA C2S H2SB 108.5
C2S C3S C4S 102.8(7)
C2S C3S H3SA 111.2
C4S C3S H3SA 111.2
C2S C3S H3SB 111.2
C4S C3S H3SB 111.2
H3SA C3S H3SB 109.1
C3S C4S O1S 100.8(7)
C3S C4S H4SA 111.6
O1S C4S H4SA 111.6
C3S C4S H4SB 111.6
O1S C4S H4SB 111.6
H4SA C4S H4SB 109.4
C1S' O1S' C4S' 107.8(8)
C1S' O1S' Mn1 123.8(7)
C4S' O1S' Mn1 126.0(8)
O1S' C1S' C2S' 105.8(9)
O1S' C1S' H1SC 110.6
C2S' C1S' H1SC 110.6
O1S' C1S' H1SD 110.6
C2S' C1S' H1SD 110.6
H1SC C1S' H1SD 108.7
C3S' C2S' C1S' 100.8(8)
C3S' C2S' H2SC 111.6
C1S' C2S' H2SC 111.6
C3S' C2S' H2SD 111.6
C1S' C2S' H2SD 111.6
H2SC C2S' H2SD 109.4
C4S' C3S' C2S' 109.5(9)
C4S' C3S' H3SC 109.8
C2S' C3S' H3SC 109.8
C4S' C3S' H3SD 109.8
C2S' C3S' H3SD 109.8
H3SC C3S' H3SD 108.2
O1S' C4S' C3S' 106.0(9)
O1S' C4S' H4SC 110.5
C3S' C4S' H4SC 110.5
O1S' C4S' H4SD 110.5
C3S' C4S' H4SD 110.5
H4SC C4S' H4SD 108.7
C8S O2S C5S 104.8(3)
O2S C5S C6S 106.8(3)
O2S C5S H5SA 110.4
C6S C5S H5SA 110.4
O2S C5S H5SB 110.4
C6S C5S H5SB 110.4
H5SA C5S H5SB 108.6
C5S C6S C7S 104.0(3)
C5S C6S H6SA 110.9
C7S C6S H6SA 110.9
C5S C6S H6SB 110.9
C7S C6S H6SB 110.9
H6SA C6S H6SB 109.0
C8S C7S C6S 103.6(4)
C8S C7S H7SA 111.0
C6S C7S H7SA 111.0
C8S C7S H7SB 111.0
C6S C7S H7SB 111.0
H7SA C7S H7SB 109.0
O2S C8S C7S 106.1(3)
O2S C8S C9S 107.4(4)
C7S C8S C9S 115.8(4)
O2S C8S H8S 109.1
C7S C8S H8S 109.1
C9S C8S H8S 109.1
C8S C9S H9SA 109.5
C8S C9S H9SB 109.5
H9SA C9S H9SB 109.5
C8S C9S H9SC 109.5
H9SA C9S H9SC 109.5
H9SB C9S H9SC 109.5
C13S O3S C12S 111.4(3)
C12S C11S H11D 109.5
C12S C11S H11E 109.5
H11D C11S H11E 109.5
C12S C11S H11F 109.5
H11D C11S H11F 109.5
H11E C11S H11F 109.5
O3S C12S C11S 111.1(3)
O3S C12S H12D 109.4
C11S C12S H12D 109.4
O3S C12S H12E 109.4
C11S C12S H12E 109.4
H12D C12S H12E 108.0
O3S C13S C14S 108.9(3)
O3S C13S H13D 109.9
C14S C13S H13D 109.9
O3S C13S H13E 109.9
C14S C13S H13E 109.9
H13D C13S H13E 108.3
C13S C14S H14D 109.5
C13S C14S H14E 109.5
H14D C14S H14E 109.5
C13S C14S H14F 109.5
H14D C14S H14F 109.5
H14E C14S H14F 109.5

loop_
_geom_bond_atom_site_label_1
_geom_bond_atom_site_label_2
_geom_bond_distance
Mn1 O2 1.8585(18)
Mn1 O1 1.8649(17)
Mn1 N2C 2.0911(19)
Mn1 N2B 2.0947(18)
Mn1 O1S 2.313(5)
Mn1 O1S' 2.328(9)
Mn1 N2A 2.3747(19)
B1 N1A 1.536(3)
B1 N1C 1.550(3)
B1 N1B 1.553(3)
B1 H1B 1.10(3)
O1 O2 1.433(2)
N1A C3A 1.359(3)
N1A N2A 1.376(2)
N2A C1A 1.347(3)
N1B C3B 1.354(3)
N1B N2B 1.374(2)
N2B C1B 1.348(3)
N1C C3C 1.357(3)
N1C N2C 1.371(3)
N2C C1C 1.348(3)
C1A C2A 1.397(3)
C1A C4A 1.474(3)
C2A C3A 1.375(3)
C2A H2A 0.9500
C3A C11A 1.478(3)
C4A C5A 1.363(4)
C4A C9A 1.404(4)
C5A C6A 1.393(4)
C5A H5A 0.9500
C6A C7A 1.369(4)
C6A H6A 0.9500
C7A C8A 1.372(5)
C7A H7A 0.9500
C8A C9A 1.381(4)
C8A H8A 0.9500
C9A H9A 0.9500
C11A C16A 1.393(4)
C11A C12A 1.396(3)
C12A C13A 1.394(4)
C12A H12A 0.9500
C13A C14A 1.383(5)
C13A H13A 0.9500
C14A C15A 1.380(4)
C14A H14A 0.9500
C15A C16A 1.384(4)
C15A H15A 0.9500
C16A H16A 0.9500
C1B C2B 1.393(3)
C1B C4B 1.477(3)
C2B C3B 1.383(3)
C2B H2B 0.9500
C3B C11B 1.481(3)
C4B C9B 1.396(3)
C4B C5B 1.397(3)
C5B C6B 1.392(3)
C5B H5B 0.9500
C6B C7B 1.383(4)
C6B H6B 0.9500
C7B C8B 1.386(4)
C7B H7B 0.9500
C8B C9B 1.390(4)
C8B H8B 0.9500
C9B H9B 0.9500
C11B C12B 1.386(3)
C11B C16B 1.393(4)
C12B C13B 1.392(4)
C12B H12B 0.9500
C13B C14B 1.377(5)
C13B H13B 0.9500
C14B C15B 1.373(4)
C14B H14B 0.9500
C15B C16B 1.390(3)
C15B H15B 0.9500
C16B H16B 0.9500
C1C C2C 1.391(3)
C1C C4C 1.474(3)
C2C C3C 1.387(3)
C2C H2C 0.9500
C3C C11C 1.472(3)
C4C C5C 1.393(3)
C4C C9C 1.394(3)
C5C C6C 1.390(3)
C5C H5C 0.9500
C6C C7C 1.387(4)
C6C H6C 0.9500
C7C C8C 1.383(4)
C7C H7C 0.9500
C8C C9C 1.384(4)
C8C H8C 0.9500
C9C H9C 0.9500
C11C C12C 1.389(3)
C11C C16C 1.398(3)
C12C C13C 1.392(4)
C12C H12C 0.9500
C13C C14C 1.387(4)
C13C H13C 0.9500
C14C C15C 1.382(4)
C14C H14C 0.9500
C15C C16C 1.388(4)
C15C H15C 0.9500
C16C H16C 0.9500
O1S C1S 1.443(10)
O1S C4S 1.487(9)
C1S C2S 1.525(12)
C1S H1SA 0.9900
C1S H1SB 0.9900
C2S C3S 1.466(13)
C2S H2SA 0.9900
C2S H2SB 0.9900
C3S C4S 1.482(10)
C3S H3SA 0.9900
C3S H3SB 0.9900
C4S H4SA 0.9900
C4S H4SB 0.9900
O1S' C1S' 1.447(11)
O1S' C4S' 1.451(10)
C1S' C2S' 1.524(12)
C1S' H1SC 0.9900
C1S' H1SD 0.9900
C2S' C3S' 1.457(11)
C2S' H2SC 0.9900
C2S' H2SD 0.9900
C3S' C4S' 1.453(13)
C3S' H3SC 0.9900
C3S' H3SD 0.9900
C4S' H4SC 0.9900
C4S' H4SD 0.9900
O2S C8S 1.403(4)
O2S C5S 1.456(5)
C5S C6S 1.481(6)
C5S H5SA 0.9900
C5S H5SB 0.9900
C6S C7S 1.530(6)
C6S H6SA 0.9900
C6S H6SB 0.9900
C7S C8S 1.454(5)
C7S H7SA 0.9900
C7S H7SB 0.9900
C8S C9S 1.497(6)
C8S H8S 1.0000
C9S H9SA 0.9800
C9S H9SB 0.9800
C9S H9SC 0.9800
O3S C13S 1.400(5)
O3S C12S 1.419(5)
C11S C12S 1.464(7)
C11S H11D 0.9800
C11S H11E 0.9800
C11S H11F 0.9800
C12S H12D 0.9900
C12S H12E 0.9900
C13S C14S 1.490(6)
C13S H13D 0.9900
C13S H13E 0.9900
C14S H14D 0.9800
C14S H14E 0.9800
C14S H14F 0.9800

loop_
_geom_hbond_atom_site_label_D
_geom_hbond_atom_site_label_H
_geom_hbond_atom_site_label_A
_geom_hbond_distance_DH
_geom_hbond_distance_HA
_geom_hbond_distance_DA
_geom_hbond_angle_DHA
C4S H4SA O1 0.99 2.62 3.239(10) 120.4
C4S H4SA O2 0.99 2.60 3.133(11) 113.9

loop_
_geom_torsion_atom_site_label_1
_geom_torsion_atom_site_label_2
_geom_torsion_atom_site_label_3
_geom_torsion_atom_site_label_4
_geom_torsion
N2C Mn1 O1 O2 -13.8(2)
N2B Mn1 O1 O2 -176.13(11)
O1S Mn1 O1 O2 -93.1(2)
O1S' Mn1 O1 O2 -91.6(3)
N2A Mn1 O1 O2 94.78(11)
N2C Mn1 O2 O1 174.15(10)
N2B Mn1 O2 O1 8.4(2)
O1S Mn1 O2 O1 88.7(3)
O1S' Mn1 O2 O1 90.1(3)
N2A Mn1 O2 O1 -96.59(11)
N1C B1 N1A C3A -113.2(2)
N1B B1 N1A C3A 126.2(2)
N1C B1 N1A N2A 54.5(2)
N1B B1 N1A N2A -66.1(2)
C3A N1A N2A C1A -0.2(2)
B1 N1A N2A C1A -169.76(18)
C3A N1A N2A Mn1 178.10(13)
B1 N1A N2A Mn1 8.5(2)
N1A B1 N1B C3B -119.8(2)
N1C B1 N1B C3B 119.2(2)
N1A B1 N1B N2B 53.2(2)
N1C B1 N1B N2B -67.8(2)
C3B N1B N2B C1B 0.1(2)
B1 N1B N2B C1B -174.17(18)
C3B N1B N2B Mn1 -168.69(13)
B1 N1B N2B Mn1 17.1(2)
N1A B1 N1C C3C 128.5(2)
N1B B1 N1C C3C -110.7(2)
N1A B1 N1C N2C -64.8(2)
N1B B1 N1C N2C 56.1(2)
C3C N1C N2C C1C 0.4(2)
B1 N1C N2C C1C -168.68(18)
C3C N1C N2C Mn1 169.62(13)
B1 N1C N2C Mn1 0.5(2)
N1A N2A C1A C2A 0.4(2)
Mn1 N2A C1A C2A -176.92(18)
N1A N2A C1A C4A -179.6(2)
Mn1 N2A C1A C4A 3.0(4)
N2A C1A C2A C3A -0.5(3)
C4A C1A C2A C3A 179.6(2)
N2A N1A C3A C2A -0.1(2)
B1 N1A C3A C2A 168.7(2)
N2A N1A C3A C11A 177.0(2)
B1 N1A C3A C11A -14.2(3)
C1A C2A C3A N1A 0.3(3)
C1A C2A C3A C11A -176.6(2)
N2A C1A C4A C5A 24.9(4)
C2A C1A C4A C5A -155.2(3)
N2A C1A C4A C9A -157.2(2)
C2A C1A C4A C9A 22.8(3)
C9A C4A C5A C6A -0.1(4)
C1A C4A C5A C6A 177.8(3)
C4A C5A C6A C7A -0.1(5)
C5A C6A C7A C8A 0.2(5)
C6A C7A C8A C9A 0.1(5)
C7A C8A C9A C4A -0.3(4)
C5A C4A C9A C8A 0.3(4)
C1A C4A C9A C8A -177.7(2)
N1A C3A C11A C16A -47.8(3)
C2A C3A C11A C16A 128.7(3)
N1A C3A C11A C12A 134.7(2)
C2A C3A C11A C12A -48.8(3)
C16A C11A C12A C13A -0.6(4)
C3A C11A C12A C13A 176.9(2)
C11A C12A C13A C14A -0.2(4)
C12A C13A C14A C15A 0.9(4)
C13A C14A C15A C16A -0.9(4)
C14A C15A C16A C11A 0.1(4)
C12A C11A C16A C15A 0.6(3)
C3A C11A C16A C15A -176.9(2)
N1B N2B C1B C2B 0.1(2)
Mn1 N2B C1B C2B 165.42(16)
N1B N2B C1B C4B -179.23(18)
Mn1 N2B C1B C4B -13.9(3)
N2B C1B C2B C3B -0.2(2)
C4B C1B C2B C3B 179.1(2)
N2B N1B C3B C2B -0.2(2)
B1 N1B C3B C2B 173.4(2)
N2B N1B C3B C11B -179.27(19)
B1 N1B C3B C11B -5.7(3)
C1B C2B C3B N1B 0.3(2)
C1B C2B C3B C11B 179.3(2)
N2B C1B C4B C9B 140.6(2)
C2B C1B C4B C9B -38.6(3)
N2B C1B C4B C5B -42.8(3)
C2B C1B C4B C5B 138.0(2)
C9B C4B C5B C6B 0.2(3)
C1B C4B C5B C6B -176.5(2)
C4B C5B C6B C7B -0.8(3)
C5B C6B C7B C8B 0.4(4)
C6B C7B C8B C9B 0.5(4)
C7B C8B C9B C4B -1.1(4)
C5B C4B C9B C8B 0.8(3)
C1B C4B C9B C8B 177.5(2)
N1B C3B C11B C12B 129.8(2)
C2B C3B C11B C12B -49.0(3)
N1B C3B C11B C16B -49.8(3)
C2B C3B C11B C16B 131.4(3)
C16B C11B C12B C13B 2.8(4)
C3B C11B C12B C13B -176.8(2)
C11B C12B C13B C14B -0.1(4)
C12B C13B C14B C15B -2.2(4)
C13B C14B C15B C16B 1.8(4)
C14B C15B C16B C11B 0.9(4)
C12B C11B C16B C15B -3.2(4)
C3B C11B C16B C15B 176.4(2)
N1C N2C C1C C2C 0.0(2)
Mn1 N2C C1C C2C -166.47(16)
N1C N2C C1C C4C -179.65(19)
Mn1 N2C C1C C4C 13.8(3)
N2C C1C C2C C3C -0.4(3)
C4C C1C C2C C3C 179.2(2)
N2C N1C C3C C2C -0.7(2)
B1 N1C C3C C2C 167.2(2)
N2C N1C C3C C11C 177.4(2)
B1 N1C C3C C11C -14.8(3)
C1C C2C C3C N1C 0.7(2)
C1C C2C C3C C11C -177.3(2)
N2C C1C C4C C5C 41.8(3)
C2C C1C C4C C5C -137.8(3)
N2C C1C C4C C9C -139.8(2)
C2C C1C C4C C9C 40.6(3)
C9C C4C C5C C6C 0.3(4)
C1C C4C C5C C6C 178.8(2)
C4C C5C C6C C7C -0.3(4)
C5C C6C C7C C8C 0.2(4)
C6C C7C C8C C9C -0.2(4)
C7C C8C C9C C4C 0.3(4)
C5C C4C C9C C8C -0.4(4)
C1C C4C C9C C8C -178.8(2)
N1C C3C C11C C12C -44.1(3)
C2C C3C C11C C12C 133.6(3)
N1C C3C C11C C16C 139.5(2)
C2C C3C C11C C16C -42.9(3)
C16C C11C C12C C13C -0.7(4)
C3C C11C C12C C13C -177.1(2)
C11C C12C C13C C14C 0.5(4)
C12C C13C C14C C15C 0.4(4)
C13C C14C C15C C16C -1.0(4)
C14C C15C C16C C11C 0.8(4)
C12C C11C C16C C15C 0.1(3)
C3C C11C C16C C15C 176.6(2)
C4S O1S C1S C2S -22.9(16)
Mn1 O1S C1S C2S 165.3(8)
O1S C1S C2S C3S -4.0(16)
C1S C2S C3S C4S 29.0(12)
C2S C3S C4S O1S -41.7(9)
C1S O1S C4S C3S 41.0(14)
Mn1 O1S C4S C3S -145.4(7)
C4S' O1S' C1S' C2S' 23.1(16)
Mn1 O1S' C1S' C2S' -173.6(8)
O1S' C1S' C2S' C3S' -31.1(15)
C1S' C2S' C3S' C4S' 28.7(16)
C1S' O1S' C4S' C3S' -5.2(18)
Mn1 O1S' C4S' C3S' -168.1(12)
C2S' C3S' C4S' O1S' -15.7(19)
C8S O2S C5S C6S 28.8(4)
O2S C5S C6S C7S -7.5(5)
C5S C6S C7S C8S -15.5(5)
C5S O2S C8S C7S -39.5(4)
C5S O2S C8S C9S -164.0(3)
C6S C7S C8S O2S 34.1(4)
C6S C7S C8S C9S 153.2(4)
C13S O3S C12S C11S 177.1(4)
C12S O3S C13S C14S 177.5(3)
